data_4325799
loop_
_publ_author_name
'Marco G. Crestani'
'Gerald F. Manbeck'
'William W. Brennessel'
'Theresa M. McCormick'
'Richard Eisenberg'

_publ_section_title
;
 Synthesis and Characterization of Neutral Luminescent Diphosphine
 Pyrrole- and Indole-Aldimine Copper(I) Complexes
;
_journal_name_full 'Inorganic Chemistry'
_journal_page_first 7172
_journal_page_last 7188
_journal_paper_doi 10.1021/ic2007588
_journal_volume 50
_journal_year 2011
_chemical_formula_moiety 'C44 H36 Cu N O2 P2'
_chemical_formula_sum 'C44 H36 Cu N O2 P2'
_chemical_formula_weight 736.22
_chemical_name_common eismc10
_chemical_name_systematic
; 
 ? 
;
_space_group_IT_number 86
_symmetry_cell_setting tetragonal
_symmetry_space_group_name_Hall '-P 4bc'
_symmetry_space_group_name_H-M 'P 42/n :2'
_atom_sites_solution_hydrogens geom
_atom_sites_solution_primary direct
_atom_sites_solution_secondary difmap
_audit_creation_method SHELXL-97
_cell_angle_alpha 90.00
_cell_angle_beta 90.00
_cell_angle_gamma 90.00
_cell_formula_units_Z 8
_cell_length_a 26.407(2)
_cell_length_b 26.407(2)
_cell_length_c 11.9662(11)
_cell_measurement_reflns_used 3813
_cell_measurement_temperature 100.0(1)
_cell_measurement_theta_max 35.29
_cell_measurement_theta_min 2.42
_cell_volume 8344.4(12)
_computing_cell_refinement 'SAINT (Bruker, 2008)'
_computing_data_collection 'APEX2 (Bruker, 2009)'
_computing_data_reduction 'SAINT (Bruker, 2008)'
_computing_molecular_graphics 'SHELXTL (Sheldrick, 2008)'
_computing_publication_material 'SHELXTL (Sheldrick, 2008)'
_computing_structure_refinement 'SHELXL-97 (Sheldrick, 2008)'
_computing_structure_solution 'SIR97 (Altomare et al., 1999)'
_diffrn_ambient_temperature 100.0(1)
_diffrn_measured_fraction_theta_full 0.999
_diffrn_measured_fraction_theta_max 0.999
_diffrn_measurement_device_type 'Bruker SMART APEX II CCD Platform'
_diffrn_measurement_method 'area detector, \w scans per \f'
_diffrn_radiation_monochromator graphite
_diffrn_radiation_source 'fine-focus sealed tube'
_diffrn_radiation_type MoK\a
_diffrn_radiation_wavelength 0.71073
_diffrn_reflns_av_R_equivalents 0.0547
_diffrn_reflns_av_sigmaI/netI 0.0398
_diffrn_reflns_limit_h_max 45
_diffrn_reflns_limit_h_min -45
_diffrn_reflns_limit_k_max 44
_diffrn_reflns_limit_k_min -44
_diffrn_reflns_limit_l_max 20
_diffrn_reflns_limit_l_min -20
_diffrn_reflns_number 200283
_diffrn_reflns_theta_full 37.78
_diffrn_reflns_theta_max 37.78
_diffrn_reflns_theta_min 1.09
_diffrn_standards_number 0
_exptl_absorpt_coefficient_mu 0.634
_exptl_absorpt_correction_T_max 0.8039
_exptl_absorpt_correction_T_min 0.7506
_exptl_absorpt_correction_type multi-scan
_exptl_absorpt_process_details 'SADABS (Sheldrick, 2008)'
_exptl_crystal_colour 'pale yellow'
_exptl_crystal_density_diffrn 1.172
_exptl_crystal_description rod
_exptl_crystal_F_000 3056
_exptl_crystal_size_max 0.48
_exptl_crystal_size_mid 0.40
_exptl_crystal_size_min 0.36
_refine_diff_density_max 0.985
_refine_diff_density_min -0.586
_refine_diff_density_rms 0.088
_refine_ls_extinction_method none
_refine_ls_goodness_of_fit_ref 1.064
_refine_ls_hydrogen_treatment constr
_refine_ls_matrix_type full
_refine_ls_number_parameters 493
_refine_ls_number_reflns 22366
_refine_ls_number_restraints 18
_refine_ls_restrained_S_all 1.065
_refine_ls_R_factor_all 0.0895
_refine_ls_R_factor_gt 0.0552
_refine_ls_shift/su_max 0.000
_refine_ls_shift/su_mean 0.000
_refine_ls_structure_factor_coef Fsqd
_refine_ls_weighting_details 'calc w=1/[\s^2^(Fo^2^)+(0.0938P)^2^+0.0000P] where P=(Fo^2^+2Fc^2^)/3'
_refine_ls_weighting_scheme calc
_refine_ls_wR_factor_gt 0.1523
_refine_ls_wR_factor_ref 0.1660
_reflns_number_gt 14350
_reflns_number_total 22366
_reflns_threshold_expression >2sigma(I)
_cod_data_source_file ic2007588_si_002_6.cif
_cod_data_source_block 6
_cod_original_cell_volume 8344.7(13)
_cod_original_sg_symbol_H-M 'P 42/n'
_cod_database_code 4325799

loop_
_symmetry_equiv_pos_as_xyz
'x, y, z'
'-x+1/2, -y+1/2, z'
'-y, x+1/2, z+1/2'
'y+1/2, -x, z+1/2'
'-x, -y, -z'
'x-1/2, y-1/2, -z'
'y, -x-1/2, -z-1/2'
'-y-1/2, x, -z-1/2'

loop_
_atom_site_label
_atom_site_type_symbol
_atom_site_fract_x
_atom_site_fract_y
_atom_site_fract_z
_atom_site_U_iso_or_equiv
_atom_site_adp_type
_atom_site_occupancy
_atom_site_symmetry_multiplicity
_atom_site_calc_flag
_atom_site_refinement_flags
_atom_site_disorder_assembly
_atom_site_disorder_group
Cu1 Cu 0.205510(6) 0.005360(8) 0.095570(14) 0.03114(6) Uani 1 1 d . . .
P1 P 0.121891(12) -0.000099(13) 0.06271(3) 0.02134(7) Uani 1 1 d . A .
P2 P 0.252731(12) 0.031013(13) -0.04749(3) 0.02006(6) Uani 1 1 d . A .
O2 O 0.16819(3) -0.01449(4) -0.15454(7) 0.02147(16) Uani 1 1 d . . .
C12 C 0.09564(5) 0.06017(5) 0.01753(11) 0.0251(2) Uani 1 1 d . . .
C13 C 0.07423(6) 0.06727(7) -0.08722(12) 0.0326(3) Uani 1 1 d . A .
H13 H 0.0713 0.0395 -0.1372 0.039 Uiso 1 1 calc R . .
C14 C 0.05706(7) 0.11468(8) -0.11937(16) 0.0441(4) Uani 1 1 d . . .
H14 H 0.0425 0.1193 -0.1913 0.053 Uiso 1 1 calc R A .
C15 C 0.06095(7) 0.15492(7) -0.04784(17) 0.0463(4) Uani 1 1 d . A .
H15 H 0.0491 0.1873 -0.0705 0.056 Uiso 1 1 calc R . .
C16 C 0.08218(7) 0.14872(7) 0.05831(17) 0.0430(4) Uani 1 1 d . . .
H16 H 0.0845 0.1766 0.1082 0.052 Uiso 1 1 calc R A .
C17 C 0.09995(6) 0.10111(6) 0.09000(13) 0.0322(3) Uani 1 1 d . A .
H17 H 0.1151 0.0966 0.1614 0.039 Uiso 1 1 calc R . .
C18 C 0.08322(5) -0.01791(5) 0.18266(10) 0.0227(2) Uani 1 1 d . . .
C19 C 0.03533(5) 0.00152(5) 0.20435(11) 0.0247(2) Uani 1 1 d . A .
H19 H 0.0210 0.0261 0.1558 0.030 Uiso 1 1 calc R . .
C20 C 0.00839(6) -0.01513(6) 0.29747(12) 0.0305(3) Uani 1 1 d . . .
H20 H -0.0240 -0.0012 0.3134 0.037 Uiso 1 1 calc R A .
C21 C 0.02858(6) -0.05196(6) 0.36693(11) 0.0329(3) Uani 1 1 d . A .
H21 H 0.0099 -0.0636 0.4296 0.039 Uiso 1 1 calc R . .
C22 C 0.07616(6) -0.07171(6) 0.34465(11) 0.0314(3) Uani 1 1 d . . .
H22 H 0.0899 -0.0971 0.3920 0.038 Uiso 1 1 calc R A .
C23 C 0.10371(5) -0.05459(6) 0.25361(11) 0.0276(3) Uani 1 1 d . A .
H23 H 0.1365 -0.0678 0.2394 0.033 Uiso 1 1 calc R . .
C24 C 0.10118(5) -0.04546(5) -0.04277(10) 0.0236(2) Uani 1 1 d . . .
C25 C 0.06178(5) -0.08019(6) -0.02798(12) 0.0291(3) Uani 1 1 d . A .
H25 H 0.0413 -0.0786 0.0371 0.035 Uiso 1 1 calc R . .
C26 C 0.05254(6) -0.11711(6) -0.10826(14) 0.0331(3) Uani 1 1 d . . .
H26 H 0.0256 -0.1405 -0.0976 0.040 Uiso 1 1 calc R A .
C27 C 0.08223(6) -0.12024(6) -0.20389(13) 0.0317(3) Uani 1 1 d . A .
H27 H 0.0757 -0.1461 -0.2572 0.038 Uiso 1 1 calc R . .
C28 C 0.12146(5) -0.08587(5) -0.22241(11) 0.0260(2) Uani 1 1 d . . .
C29 C 0.12961(5) -0.04933(5) -0.14059(10) 0.0228(2) Uani 1 1 d . A .
C30 C 0.15519(5) -0.08412(5) -0.32541(12) 0.0280(3) Uani 1 1 d . A .
C31 C 0.13566(6) -0.04045(7) -0.40030(12) 0.0334(3) Uani 1 1 d . . .
H31A H 0.1373 -0.0085 -0.3588 0.050 Uiso 1 1 calc R A .
H31B H 0.1005 -0.0472 -0.4221 0.050 Uiso 1 1 calc R . .
H31C H 0.1568 -0.0380 -0.4674 0.050 Uiso 1 1 calc R . .
C32 C 0.15432(7) -0.13365(7) -0.39109(15) 0.0401(4) Uani 1 1 d . . .
H32A H 0.1665 -0.1613 -0.3434 0.060 Uiso 1 1 calc R A .
H32B H 0.1763 -0.1306 -0.4567 0.060 Uiso 1 1 calc R . .
H32C H 0.1196 -0.1409 -0.4153 0.060 Uiso 1 1 calc R . .
C33 C 0.21184(5) -0.03438(5) -0.20037(11) 0.0227(2) Uani 1 1 d . A .
C34 C 0.20826(5) -0.07061(5) -0.28466(12) 0.0278(3) Uani 1 1 d . . .
C35 C 0.25361(6) -0.09037(7) -0.32492(15) 0.0380(3) Uani 1 1 d . A .
H35 H 0.2530 -0.1161 -0.3804 0.046 Uiso 1 1 calc R . .
C36 C 0.30011(6) -0.07275(7) -0.28464(16) 0.0413(4) Uani 1 1 d . . .
H36 H 0.3307 -0.0866 -0.3132 0.050 Uiso 1 1 calc R A .
C37 C 0.30212(5) -0.03520(6) -0.20329(13) 0.0313(3) Uani 1 1 d . A .
H37 H 0.3339 -0.0229 -0.1779 0.038 Uiso 1 1 calc R . .
C38 C 0.25734(5) -0.01551(5) -0.15892(11) 0.0237(2) Uani 1 1 d . . .
C39 C 0.31805(5) 0.04752(5) -0.01396(10) 0.0213(2) Uani 1 1 d . . .
C40 C 0.33792(5) 0.02940(6) 0.08616(11) 0.0265(2) Uani 1 1 d . A .
H40 H 0.3183 0.0073 0.1314 0.032 Uiso 1 1 calc R . .
C41 C 0.38625(5) 0.04330(6) 0.12051(12) 0.0294(3) Uani 1 1 d . . .
H41 H 0.3997 0.0301 0.1882 0.035 Uiso 1 1 calc R A .
C42 C 0.41477(5) 0.07628(6) 0.05629(14) 0.0301(3) Uani 1 1 d . A .
H42 H 0.4474 0.0866 0.0808 0.036 Uiso 1 1 calc R . .
C43 C 0.39542(5) 0.09427(6) -0.04414(14) 0.0314(3) Uani 1 1 d . . .
H43 H 0.4152 0.1164 -0.0890 0.038 Uiso 1 1 calc R A .
C44 C 0.34737(5) 0.08012(5) -0.07950(11) 0.0261(2) Uani 1 1 d . A .
H44 H 0.3344 0.0926 -0.1483 0.031 Uiso 1 1 calc R . .
C45 C 0.22957(5) 0.08623(5) -0.12352(11) 0.0230(2) Uani 1 1 d . . .
C46 C 0.21233(7) 0.12741(6) -0.06297(15) 0.0370(3) Uani 1 1 d . A .
H46 H 0.2131 0.1267 0.0164 0.044 Uiso 1 1 calc R . .
C47 C 0.19368(7) 0.17028(7) -0.1189(2) 0.0482(5) Uani 1 1 d . . .
H47 H 0.1823 0.1986 -0.0771 0.058 Uiso 1 1 calc R A .
C48 C 0.19179(6) 0.17156(7) -0.2337(2) 0.0478(5) Uani 1 1 d . A .
H48 H 0.1789 0.2006 -0.2710 0.057 Uiso 1 1 calc R . .
C49 C 0.20874(7) 0.13055(7) -0.29444(16) 0.0421(4) Uani 1 1 d . . .
H49 H 0.2077 0.1314 -0.3738 0.051 Uiso 1 1 calc R A .
C50 C 0.22733(6) 0.08812(6) -0.24006(12) 0.0305(3) Uani 1 1 d . A .
H50 H 0.2387 0.0600 -0.2826 0.037 Uiso 1 1 calc R . .
N1 N 0.23161(9) -0.03602(14) 0.2233(2) 0.0444(7) Uani 0.613(3) 1 d PD A 1
C1 C 0.24329(15) -0.0822(2) 0.2513(4) 0.0639(13) Uani 0.613(3) 1 d PD A 1
H1 H 0.2450 -0.1102 0.2015 0.077 Uiso 0.613(3) 1 calc PR A 1
C2 C 0.25304(14) -0.0843(2) 0.3678(3) 0.0811(14) Uani 0.613(3) 1 d PD A 1
H2 H 0.2618 -0.1138 0.4086 0.097 Uiso 0.613(3) 1 calc PR A 1
C3 C 0.24770(13) -0.0365(3) 0.4119(3) 0.0801(15) Uani 0.613(3) 1 d PD A 1
H3 H 0.2525 -0.0261 0.4871 0.096 Uiso 0.613(3) 1 calc PR A 1
C4 C 0.2335(3) -0.0066(4) 0.3197(4) 0.0632(14) Uani 0.613(3) 1 d PD A 1
C5 C 0.21924(18) 0.0413(2) 0.3190(4) 0.0630(12) Uani 0.613(3) 1 d PD A 1
H5 H 0.2183 0.0589 0.3881 0.076 Uiso 0.613(3) 1 calc PR A 1
O1 O 0.20660(11) 0.06533(13) 0.2296(2) 0.0623(8) Uani 0.613(3) 1 d PD A 1
N1' N 0.21859(15) 0.0302(2) 0.2555(3) 0.0513(14) Uani 0.387(3) 1 d PD A 5
C1' C 0.2108(2) 0.0690(3) 0.3200(4) 0.0632(14) Uani 0.387(3) 1 d PD A 5
H1' H 0.1987 0.1009 0.2951 0.076 Uiso 0.387(3) 1 calc PR A 5
C2' C 0.2229(2) 0.0570(4) 0.4356(4) 0.0801(15) Uani 0.387(3) 1 d PD A 5
H2' H 0.2208 0.0791 0.4981 0.096 Uiso 0.387(3) 1 calc PR A 5
C3' C 0.2375(2) 0.0094(4) 0.4362(5) 0.0811(14) Uani 0.387(3) 1 d PD A 5
H3' H 0.2475 -0.0097 0.4997 0.097 Uiso 0.387(3) 1 calc PR A 5
C4' C 0.2353(5) -0.0086(5) 0.3210(8) 0.0639(13) Uani 0.387(3) 1 d PD A 5
C5' C 0.2432(2) -0.0515(3) 0.2788(6) 0.078(4) Uani 0.387(3) 1 d PD A 5
H5' H 0.2548 -0.0774 0.3276 0.093 Uiso 0.387(3) 1 calc PR A 5
O1' O 0.23663(17) -0.06376(19) 0.1720(5) 0.0672(14) Uani 0.387(3) 1 d PD A 5

loop_
_atom_site_aniso_label
_atom_site_aniso_U_11
_atom_site_aniso_U_22
_atom_site_aniso_U_33
_atom_site_aniso_U_23
_atom_site_aniso_U_13
_atom_site_aniso_U_12
Cu1 0.01922(8) 0.05435(13) 0.01985(8) 0.01007(7) -0.00197(5) -0.00336(7)
P1 0.01777(13) 0.02964(16) 0.01661(13) 0.00351(11) -0.00023(10) -0.00188(11)
P2 0.01676(13) 0.02535(15) 0.01806(13) 0.00243(10) -0.00077(10) -0.00010(10)
O2 0.0178(4) 0.0256(4) 0.0210(4) -0.0008(3) 0.0013(3) -0.0017(3)
C12 0.0202(5) 0.0321(6) 0.0231(5) 0.0068(5) 0.0027(4) -0.0013(4)
C13 0.0284(7) 0.0426(8) 0.0268(6) 0.0111(6) 0.0002(5) 0.0014(6)
C14 0.0392(9) 0.0529(10) 0.0402(8) 0.0265(8) 0.0061(7) 0.0083(7)
C15 0.0424(9) 0.0408(9) 0.0558(11) 0.0237(8) 0.0155(8) 0.0079(7)
C16 0.0416(9) 0.0333(8) 0.0542(10) 0.0062(7) 0.0138(8) 0.0017(7)
C17 0.0317(7) 0.0319(7) 0.0329(7) 0.0011(5) 0.0034(5) -0.0001(5)
C18 0.0204(5) 0.0302(6) 0.0174(5) 0.0016(4) -0.0018(4) -0.0055(4)
C19 0.0224(5) 0.0303(6) 0.0214(5) -0.0023(4) 0.0024(4) -0.0033(4)
C20 0.0280(6) 0.0382(7) 0.0252(6) -0.0084(5) 0.0074(5) -0.0102(5)
C21 0.0392(8) 0.0402(8) 0.0194(5) -0.0021(5) 0.0042(5) -0.0188(6)
C22 0.0383(7) 0.0365(7) 0.0195(5) 0.0054(5) -0.0054(5) -0.0160(6)
C23 0.0253(6) 0.0349(7) 0.0226(5) 0.0060(5) -0.0036(4) -0.0067(5)
C24 0.0207(5) 0.0299(6) 0.0202(5) 0.0025(4) -0.0014(4) -0.0021(4)
C25 0.0231(6) 0.0356(7) 0.0286(6) 0.0050(5) -0.0004(5) -0.0056(5)
C26 0.0275(6) 0.0351(7) 0.0367(7) 0.0015(6) -0.0022(5) -0.0104(5)
C27 0.0295(7) 0.0310(7) 0.0347(7) -0.0026(5) -0.0040(5) -0.0064(5)
C28 0.0243(6) 0.0293(6) 0.0245(6) -0.0010(5) -0.0027(4) -0.0023(5)
C29 0.0198(5) 0.0267(6) 0.0218(5) 0.0014(4) -0.0027(4) -0.0024(4)
C30 0.0279(6) 0.0300(6) 0.0261(6) -0.0064(5) -0.0006(5) -0.0016(5)
C31 0.0337(7) 0.0439(8) 0.0225(6) -0.0020(5) -0.0023(5) 0.0005(6)
C32 0.0418(9) 0.0386(8) 0.0398(8) -0.0151(6) -0.0010(7) -0.0034(7)
C33 0.0195(5) 0.0251(6) 0.0235(5) -0.0005(4) 0.0017(4) 0.0013(4)
C34 0.0269(6) 0.0287(6) 0.0278(6) -0.0041(5) 0.0007(5) -0.0001(5)
C35 0.0332(8) 0.0385(8) 0.0422(8) -0.0146(7) 0.0034(6) 0.0024(6)
C36 0.0267(7) 0.0466(9) 0.0505(10) -0.0148(8) 0.0057(6) 0.0073(6)
C37 0.0210(6) 0.0334(7) 0.0395(7) -0.0061(6) 0.0017(5) 0.0034(5)
C38 0.0211(5) 0.0254(6) 0.0244(5) 0.0009(4) 0.0003(4) 0.0010(4)
C39 0.0183(5) 0.0240(5) 0.0215(5) 0.0001(4) -0.0009(4) 0.0005(4)
C40 0.0226(6) 0.0351(7) 0.0217(5) 0.0034(5) -0.0020(4) -0.0019(5)
C41 0.0218(6) 0.0411(8) 0.0253(6) -0.0003(5) -0.0057(4) 0.0008(5)
C42 0.0202(6) 0.0303(7) 0.0400(7) -0.0063(6) -0.0040(5) 0.0006(5)
C43 0.0201(6) 0.0302(7) 0.0440(8) 0.0063(6) 0.0008(5) -0.0028(5)
C44 0.0200(5) 0.0301(6) 0.0282(6) 0.0070(5) -0.0001(4) -0.0002(4)
C45 0.0165(5) 0.0251(6) 0.0275(5) 0.0036(4) -0.0003(4) 0.0003(4)
C46 0.0385(8) 0.0316(7) 0.0407(8) -0.0014(6) 0.0101(6) 0.0051(6)
C47 0.0358(9) 0.0310(8) 0.0778(14) 0.0019(8) 0.0114(9) 0.0094(6)
C48 0.0281(7) 0.0381(9) 0.0773(14) 0.0237(9) -0.0066(8) 0.0023(6)
C49 0.0398(9) 0.0405(9) 0.0461(9) 0.0185(7) -0.0174(7) -0.0083(7)
C50 0.0331(7) 0.0304(7) 0.0280(6) 0.0059(5) -0.0079(5) -0.0045(5)
N1 0.0195(9) 0.083(2) 0.0312(12) 0.0198(13) -0.0002(8) -0.0038(11)
C1 0.0273(14) 0.107(3) 0.057(2) 0.044(3) 0.0034(13) 0.006(2)
C2 0.0400(15) 0.156(4) 0.0472(17) 0.054(2) -0.0008(13) -0.003(2)
C3 0.0323(14) 0.179(5) 0.0290(13) 0.022(2) -0.0064(10) -0.015(2)
C4 0.0312(15) 0.137(4) 0.0211(11) 0.0129(18) -0.0065(9) -0.038(2)
C5 0.058(3) 0.081(3) 0.050(3) -0.003(2) -0.0109(18) -0.022(2)
O1 0.0537(15) 0.088(2) 0.0448(14) -0.0120(14) -0.0006(12) -0.0164(14)
N1' 0.0273(17) 0.115(5) 0.0120(14) 0.005(2) -0.0030(11) -0.006(2)
C1' 0.0312(15) 0.137(4) 0.0211(11) 0.0129(18) -0.0065(9) -0.038(2)
C2' 0.0323(14) 0.179(5) 0.0290(13) 0.022(2) -0.0064(10) -0.015(2)
C3' 0.0400(15) 0.156(4) 0.0472(17) 0.054(2) -0.0008(13) -0.003(2)
C4' 0.0273(14) 0.107(3) 0.057(2) 0.044(3) 0.0034(13) 0.006(2)
C5' 0.035(3) 0.109(7) 0.089(6) 0.080(6) -0.037(3) -0.031(4)
O1' 0.047(2) 0.065(3) 0.089(4) 0.031(3) -0.014(2) 0.000(2)

loop_
_atom_type_symbol
_atom_type_description
_atom_type_scat_dispersion_real
_atom_type_scat_dispersion_imag
_atom_type_scat_source
C C 0.0033 0.0016 'International Tables Vol C Tables 4.2.6.8 and 6.1.1.4'
H H 0.0000 0.0000 'International Tables Vol C Tables 4.2.6.8 and 6.1.1.4'
N N 0.0061 0.0033 'International Tables Vol C Tables 4.2.6.8 and 6.1.1.4'
O O 0.0106 0.0060 'International Tables Vol C Tables 4.2.6.8 and 6.1.1.4'
P P 0.1023 0.0942 'International Tables Vol C Tables 4.2.6.8 and 6.1.1.4'
Cu Cu 0.3201 1.2651 'International Tables Vol C Tables 4.2.6.8 and 6.1.1.4'

loop_
_geom_angle_atom_site_label_1
_geom_angle_atom_site_label_2
_geom_angle_atom_site_label_3
_geom_angle
N1 Cu1 N1' 53.4(2)
N1 Cu1 O1' 25.99(15)
N1' Cu1 O1' 79.3(2)
N1 Cu1 P2 124.14(7)
N1' Cu1 P2 121.75(13)
O1' Cu1 P2 111.30(15)
N1 Cu1 P1 115.91(7)
N1' Cu1 P1 110.43(11)
O1' Cu1 P1 112.73(12)
P2 Cu1 P1 115.838(14)
N1 Cu1 O1 80.55(14)
N1' Cu1 O1 27.12(16)
O1' Cu1 O1 106.39(19)
P2 Cu1 O1 109.06(8)
P1 Cu1 O1 100.49(8)
C12 P1 C18 104.26(6)
C12 P1 C24 104.76(6)
C18 P1 C24 101.97(6)
C12 P1 Cu1 111.74(4)
C18 P1 Cu1 115.41(4)
C24 P1 Cu1 117.24(4)
C38 P2 C39 105.05(6)
C38 P2 C45 101.36(6)
C39 P2 C45 103.64(6)
C38 P2 Cu1 113.36(4)
C39 P2 Cu1 115.71(4)
C45 P2 Cu1 116.07(4)
C33 O2 C29 114.22(10)
C13 C12 C17 119.44(14)
C13 C12 P1 122.83(12)
C17 C12 P1 117.64(10)
C14 C13 C12 120.39(17)
C14 C13 H13 119.8
C12 C13 H13 119.8
C15 C14 C13 120.22(17)
C15 C14 H14 119.9
C13 C14 H14 119.9
C14 C15 C16 120.50(16)
C14 C15 H15 119.8
C16 C15 H15 119.8
C17 C16 C15 119.18(18)
C17 C16 H16 120.4
C15 C16 H16 120.4
C12 C17 C16 120.26(15)
C12 C17 H17 119.9
C16 C17 H17 119.9
C19 C18 C23 119.67(12)
C19 C18 P1 124.18(10)
C23 C18 P1 116.13(10)
C18 C19 C20 119.85(13)
C18 C19 H19 120.1
C20 C19 H19 120.1
C21 C20 C19 120.30(14)
C21 C20 H20 119.9
C19 C20 H20 119.9
C20 C21 C22 119.83(13)
C20 C21 H21 120.1
C22 C21 H21 120.1
C23 C22 C21 120.27(14)
C23 C22 H22 119.9
C21 C22 H22 119.9
C22 C23 C18 120.05(14)
C22 C23 H23 120.0
C18 C23 H23 120.0
C29 C24 C25 117.31(12)
C29 C24 P1 117.87(10)
C25 C24 P1 124.50(10)
C26 C25 C24 120.20(13)
C26 C25 H25 119.9
C24 C25 H25 119.9
C27 C26 C25 120.78(13)
C27 C26 H26 119.6
C25 C26 H26 119.6
C26 C27 C28 120.74(14)
C26 C27 H27 119.6
C28 C27 H27 119.6
C29 C28 C27 117.02(13)
C29 C28 C30 117.28(12)
C27 C28 C30 125.69(13)
O2 C29 C28 119.37(11)
O2 C29 C24 116.70(11)
C28 C29 C24 123.93(12)
C28 C30 C34 106.62(11)
C28 C30 C32 112.47(13)
C34 C30 C32 112.25(13)
C28 C30 C31 107.25(12)
C34 C30 C31 108.46(12)
C32 C30 C31 109.58(13)
C30 C31 H31A 109.5
C30 C31 H31B 109.5
H31A C31 H31B 109.5
C30 C31 H31C 109.5
H31A C31 H31C 109.5
H31B C31 H31C 109.5
C30 C32 H32A 109.5
C30 C32 H32B 109.5
H32A C32 H32B 109.5
C30 C32 H32C 109.5
H32A C32 H32C 109.5
H32B C32 H32C 109.5
O2 C33 C38 116.30(11)
O2 C33 C34 119.48(11)
C38 C33 C34 124.21(12)
C35 C34 C33 116.70(13)
C35 C34 C30 126.29(13)
C33 C34 C30 117.00(12)
C34 C35 C36 120.74(14)
C34 C35 H35 119.6
C36 C35 H35 119.6
C37 C36 C35 120.80(14)
C37 C36 H36 119.6
C35 C36 H36 119.6
C36 C37 C38 119.95(14)
C36 C37 H37 120.0
C38 C37 H37 120.0
C33 C38 C37 117.53(12)
C33 C38 P2 116.46(10)
C37 C38 P2 125.97(11)
C40 C39 C44 119.03(12)
C40 C39 P2 117.61(10)
C44 C39 P2 123.19(9)
C41 C40 C39 120.63(13)
C41 C40 H40 119.7
C39 C40 H40 119.7
C42 C41 C40 120.09(13)
C42 C41 H41 120.0
C40 C41 H41 120.0
C41 C42 C43 119.68(13)
C41 C42 H42 120.2
C43 C42 H42 120.2
C44 C43 C42 120.49(13)
C44 C43 H43 119.8
C42 C43 H43 119.8
C43 C44 C39 120.05(12)
C43 C44 H44 120.0
C39 C44 H44 120.0
C46 C45 C50 118.73(13)
C46 C45 P2 118.51(11)
C50 C45 P2 122.74(11)
C45 C46 C47 119.96(17)
C45 C46 H46 120.0
C47 C46 H46 120.0
C48 C47 C46 120.58(17)
C48 C47 H47 119.7
C46 C47 H47 119.7
C47 C48 C49 119.70(16)
C47 C48 H48 120.2
C49 C48 H48 120.2
C48 C49 C50 120.17(17)
C48 C49 H49 119.9
C50 C49 H49 119.9
C49 C50 C45 120.86(16)
C49 C50 H50 119.6
C45 C50 H50 119.6
C1 N1 C4 107.5(4)
C1 N1 Cu1 142.2(3)
C4 N1 Cu1 109.9(4)
N1 C1 C2 109.4(5)
N1 C1 H1 125.3
C2 C1 H1 125.3
C3 C2 C1 108.9(4)
C3 C2 H2 125.6
C1 C2 H2 125.6
C2 C3 C4 103.9(5)
C2 C3 H3 128.0
C4 C3 H3 128.0
C5 C4 N1 121.3(5)
C5 C4 C3 128.2(6)
N1 C4 C3 110.3(8)
O1 C5 C4 123.5(5)
O1 C5 H5 118.3
C4 C5 H5 118.3
C5 O1 Cu1 104.3(3)
C1' N1' C4' 107.5(6)
C1' N1' Cu1 141.2(5)
C4' N1' Cu1 110.6(6)
N1' C1' C2' 111.1(8)
N1' C1' H1' 124.5
C2' C1' H1' 124.5
C3' C2' C1' 106.1(7)
C3' C2' H2' 127.0
C1' C2' H2' 127.0
C2' C3' C4' 107.1(7)
C2' C3' H3' 126.4
C4' C3' H3' 126.4
C5' C4' N1' 120.0(8)
C5' C4' C3' 131.7(9)
N1' C4' C3' 108.2(9)
C4' C5' O1' 125.6(7)
C4' C5' H5' 117.2
O1' C5' H5' 117.2
C5' O1' Cu1 104.3(5)

loop_
_geom_bond_atom_site_label_1
_geom_bond_atom_site_label_2
_geom_bond_distance
Cu1 N1 2.001(3)
Cu1 N1' 2.052(4)
Cu1 O1' 2.201(4)
Cu1 P2 2.2236(4)
Cu1 P1 2.2475(4)
Cu1 O1 2.254(3)
P1 C12 1.8182(14)
P1 C18 1.8233(13)
P1 C24 1.8241(14)
P2 C38 1.8172(14)
P2 C39 1.8237(12)
P2 C45 1.8242(13)
O2 C33 1.3803(15)
O2 C29 1.3828(15)
C12 C13 1.3878(19)
C12 C17 1.391(2)
C13 C14 1.386(2)
C13 H13 0.9500
C14 C15 1.368(3)
C14 H14 0.9500
C15 C16 1.398(3)
C15 H15 0.9500
C16 C17 1.394(2)
C16 H16 0.9500
C17 H17 0.9500
C18 C19 1.3892(19)
C18 C23 1.3971(19)
C19 C20 1.3933(18)
C19 H19 0.9500
C20 C21 1.386(2)
C20 H20 0.9500
C21 C22 1.386(2)
C21 H21 0.9500
C22 C23 1.3857(19)
C22 H22 0.9500
C23 H23 0.9500
C24 C29 1.3944(18)
C24 C25 1.3983(19)
C25 C26 1.390(2)
C25 H25 0.9500
C26 C27 1.390(2)
C26 H26 0.9500
C27 C28 1.395(2)
C27 H27 0.9500
C28 C29 1.3916(18)
C28 C30 1.521(2)
C30 C34 1.526(2)
C30 C32 1.526(2)
C30 C31 1.549(2)
C31 H31A 0.9800
C31 H31B 0.9800
C31 H31C 0.9800
C32 H32A 0.9800
C32 H32B 0.9800
C32 H32C 0.9800
C33 C38 1.3920(18)
C33 C34 1.3936(19)
C34 C35 1.392(2)
C35 C36 1.399(2)
C35 H35 0.9500
C36 C37 1.391(2)
C36 H36 0.9500
C37 C38 1.3965(19)
C37 H37 0.9500
C39 C40 1.3927(18)
C39 C44 1.3984(18)
C40 C41 1.3902(19)
C40 H40 0.9500
C41 C42 1.384(2)
C41 H41 0.9500
C42 C43 1.390(2)
C42 H42 0.9500
C43 C44 1.3888(19)
C43 H43 0.9500
C44 H44 0.9500
C45 C46 1.384(2)
C45 C50 1.397(2)
C46 C47 1.404(3)
C46 H46 0.9500
C47 C48 1.375(3)
C47 H47 0.9500
C48 C49 1.379(3)
C48 H48 0.9500
C49 C50 1.386(2)
C49 H49 0.9500
C50 H50 0.9500
N1 C1 1.302(6)
N1 C4 1.391(8)
C1 C2 1.418(6)
C1 H1 0.9500
C2 C3 1.375(8)
C2 H2 0.9500
C3 C4 1.407(8)
C3 H3 0.9500
C4 C5 1.319(12)
C5 O1 1.289(6)
C5 H5 0.9500
N1' C1' 1.299(9)
N1' C4' 1.362(11)
C1' C2' 1.454(7)
C1' H1' 0.9500
C2' C3' 1.314(10)
C2' H2' 0.9500
C3' C4' 1.459(12)
C3' H3' 0.9500
C4' C5' 1.259(16)
C5' O1' 1.330(10)
C5' H5' 0.9500

loop_
_geom_torsion_atom_site_label_1
_geom_torsion_atom_site_label_2
_geom_torsion_atom_site_label_3
_geom_torsion_atom_site_label_4
_geom_torsion
N1 Cu1 P1 C12 143.83(13)
N1' Cu1 P1 C12 85.56(19)
O1' Cu1 P1 C12 172.20(19)
P2 Cu1 P1 C12 -57.98(5)
O1 Cu1 P1 C12 59.32(10)
N1 Cu1 P1 C18 24.94(13)
N1' Cu1 P1 C18 -33.33(19)
O1' Cu1 P1 C18 53.31(19)
P2 Cu1 P1 C18 -176.87(5)
O1 Cu1 P1 C18 -59.57(10)
N1 Cu1 P1 C24 -95.24(13)
N1' Cu1 P1 C24 -153.52(19)
O1' Cu1 P1 C24 -66.88(19)
P2 Cu1 P1 C24 62.94(5)
O1 Cu1 P1 C24 -179.76(10)
N1 Cu1 P2 C38 85.90(14)
N1' Cu1 P2 C38 150.63(19)
O1' Cu1 P2 C38 60.22(16)
P1 Cu1 P2 C38 -70.29(5)
O1 Cu1 P2 C38 177.29(10)
N1 Cu1 P2 C39 -35.57(14)
N1' Cu1 P2 C39 29.17(19)
O1' Cu1 P2 C39 -61.24(16)
P1 Cu1 P2 C39 168.25(5)
O1 Cu1 P2 C39 55.83(10)
N1 Cu1 P2 C45 -157.36(14)
N1' Cu1 P2 C45 -92.62(19)
O1' Cu1 P2 C45 176.97(16)
P1 Cu1 P2 C45 46.46(5)
O1 Cu1 P2 C45 -65.96(11)
C18 P1 C12 C13 -118.14(12)
C24 P1 C12 C13 -11.39(13)
Cu1 P1 C12 C13 116.55(11)
C18 P1 C12 C17 65.30(12)
C24 P1 C12 C17 172.05(11)
Cu1 P1 C12 C17 -60.02(11)
C17 C12 C13 C14 -0.3(2)
P1 C12 C13 C14 -176.78(12)
C12 C13 C14 C15 -0.2(2)
C13 C14 C15 C16 -0.1(3)
C14 C15 C16 C17 0.8(3)
C13 C12 C17 C16 1.0(2)
P1 C12 C17 C16 177.68(12)
C15 C16 C17 C12 -1.2(2)
C12 P1 C18 C19 20.07(13)
C24 P1 C18 C19 -88.75(12)
Cu1 P1 C18 C19 143.02(10)
C12 P1 C18 C23 -161.83(10)
C24 P1 C18 C23 89.35(11)
Cu1 P1 C18 C23 -38.88(11)
C23 C18 C19 C20 0.93(19)
P1 C18 C19 C20 178.97(10)
C18 C19 C20 C21 -1.7(2)
C19 C20 C21 C22 1.1(2)
C20 C21 C22 C23 0.3(2)
C21 C22 C23 C18 -1.1(2)
C19 C18 C23 C22 0.5(2)
P1 C18 C23 C22 -177.72(11)
C12 P1 C24 C29 83.32(11)
C18 P1 C24 C29 -168.24(10)
Cu1 P1 C24 C29 -41.19(12)
C12 P1 C24 C25 -103.33(12)
C18 P1 C24 C25 5.10(13)
Cu1 P1 C24 C25 132.16(11)
C29 C24 C25 C26 0.8(2)
P1 C24 C25 C26 -172.61(12)
C24 C25 C26 C27 0.2(2)
C25 C26 C27 C28 -1.1(2)
C26 C27 C28 C29 0.9(2)
C26 C27 C28 C30 -177.54(14)
C33 O2 C29 C28 -39.25(16)
C33 O2 C29 C24 140.29(12)
C27 C28 C29 O2 179.67(12)
C30 C28 C29 O2 -1.77(18)
C27 C28 C29 C24 0.2(2)
C30 C28 C29 C24 178.72(13)
C25 C24 C29 O2 179.50(11)
P1 C24 C29 O2 -6.67(16)
C25 C24 C29 C28 -1.0(2)
P1 C24 C29 C28 172.85(11)
C29 C28 C30 C34 39.21(16)
C27 C28 C30 C34 -142.37(14)
C29 C28 C30 C32 162.65(13)
C27 C28 C30 C32 -18.9(2)
C29 C28 C30 C31 -76.81(15)
C27 C28 C30 C31 101.60(16)
C29 O2 C33 C38 -142.57(12)
C29 O2 C33 C34 38.49(16)
O2 C33 C34 C35 -178.00(14)
C38 C33 C34 C35 3.2(2)
O2 C33 C34 C30 3.08(19)
C38 C33 C34 C30 -175.76(13)
C28 C30 C34 C35 141.35(16)
C32 C30 C34 C35 17.8(2)
C31 C30 C34 C35 -103.44(18)
C28 C30 C34 C33 -39.85(17)
C32 C30 C34 C33 -163.43(14)
C31 C30 C34 C33 75.36(16)
C33 C34 C35 C36 -2.4(3)
C30 C34 C35 C36 176.41(16)
C34 C35 C36 C37 0.2(3)
C35 C36 C37 C38 1.6(3)
O2 C33 C38 C37 179.59(12)
C34 C33 C38 C37 -1.5(2)
O2 C33 C38 P2 1.90(16)
C34 C33 C38 P2 -179.22(11)
C36 C37 C38 C33 -0.9(2)
C36 C37 C38 P2 176.55(13)
C39 P2 C38 C33 -179.80(10)
C45 P2 C38 C33 -72.17(11)
Cu1 P2 C38 C33 52.93(11)
C39 P2 C38 C37 2.73(14)
C45 P2 C38 C37 110.37(13)
Cu1 P2 C38 C37 -124.53(12)
C38 P2 C39 C40 -107.22(11)
C45 P2 C39 C40 146.82(11)
Cu1 P2 C39 C40 18.60(12)
C38 P2 C39 C44 77.52(12)
C45 P2 C39 C44 -28.44(13)
Cu1 P2 C39 C44 -156.66(10)
C44 C39 C40 C41 -0.2(2)
P2 C39 C40 C41 -175.68(11)
C39 C40 C41 C42 1.4(2)
C40 C41 C42 C43 -1.8(2)
C41 C42 C43 C44 1.2(2)
C42 C43 C44 C39 0.0(2)
C40 C39 C44 C43 -0.4(2)
P2 C39 C44 C43 174.75(11)
C38 P2 C45 C46 168.29(12)
C39 P2 C45 C46 -82.97(12)
Cu1 P2 C45 C46 45.03(13)
C38 P2 C45 C50 -10.04(13)
C39 P2 C45 C50 98.70(12)
Cu1 P2 C45 C50 -133.31(10)
C50 C45 C46 C47 -0.8(2)
P2 C45 C46 C47 -179.23(13)
C45 C46 C47 C48 0.8(3)
C46 C47 C48 C49 -0.5(3)
C47 C48 C49 C50 0.4(3)
C48 C49 C50 C45 -0.4(2)
C46 C45 C50 C49 0.7(2)
P2 C45 C50 C49 179.00(12)
N1' Cu1 N1 C1 173.7(4)
O1' Cu1 N1 C1 -12.4(4)
P2 Cu1 N1 C1 -79.5(4)
P1 Cu1 N1 C1 76.6(4)
O1 Cu1 N1 C1 173.8(4)
N1' Cu1 N1 C4 2.5(4)
O1' Cu1 N1 C4 176.4(5)
P2 Cu1 N1 C4 109.3(3)
P1 Cu1 N1 C4 -94.5(4)
O1 Cu1 N1 C4 2.6(4)
C4 N1 C1 C2 0.1(5)
Cu1 N1 C1 C2 -171.1(3)
N1 C1 C2 C3 -1.0(4)
C1 C2 C3 C4 1.4(5)
C1 N1 C4 C5 -174.3(6)
Cu1 N1 C4 C5 0.1(8)
C1 N1 C4 C3 0.7(6)
Cu1 N1 C4 C3 175.1(4)
C2 C3 C4 C5 173.2(7)
C2 C3 C4 N1 -1.3(6)
N1 C4 C5 O1 -5.6(10)
C3 C4 C5 O1 -179.6(5)
C4 C5 O1 Cu1 7.0(6)
N1 Cu1 O1 C5 -5.0(3)
N1' Cu1 O1 C5 -4.8(3)
O1' Cu1 O1 C5 -7.8(3)
P2 Cu1 O1 C5 -128.0(3)
P1 Cu1 O1 C5 109.8(3)
N1 Cu1 N1' C1' -170.0(6)
O1' Cu1 N1' C1' -172.7(6)
P2 Cu1 N1' C1' 78.8(6)
P1 Cu1 N1' C1' -62.2(6)
O1 Cu1 N1' C1' 10.2(5)
N1 Cu1 N1' C4' -1.3(6)
O1' Cu1 N1' C4' -4.0(7)
P2 Cu1 N1' C4' -112.6(7)
P1 Cu1 N1' C4' 106.4(7)
O1 Cu1 N1' C4' 178.9(8)
C4' N1' C1' C2' 0.5(8)
Cu1 N1' C1' C2' 169.3(4)
N1' C1' C2' C3' -0.9(7)
C1' C2' C3' C4' 0.9(9)
C1' N1' C4' C5' 176.4(10)
Cu1 N1' C4' C5' 3.8(14)
C1' N1' C4' C3' 0.0(11)
Cu1 N1' C4' C3' -172.5(6)
C2' C3' C4' C5' -176.4(12)
C2' C3' C4' N1' -0.6(11)
N1' C4' C5' O1' -0.1(17)
C3' C4' C5' O1' 175.3(10)
C4' C5' O1' Cu1 -3.4(10)
N1 Cu1 O1' C5' -1.2(3)
N1' Cu1 O1' C5' 3.8(4)
P2 Cu1 O1' C5' 123.9(3)
P1 Cu1 O1' C5' -104.0(3)
O1 Cu1 O1' C5' 5.2(4)
